data_7237950
loop_
_publ_author_name
'Artizzu, Flavia'
'Atzori, Matteo'
'Liu, Jing'
'Mara, Dimitrije'
'Van Hecke, Kristof'
'Van Deun, Rik'

_publ_section_title
;
 Solution-processable Yb/Er 2D-layered metallorganic frameworks with high
 NIR-emission quantum yields
;
_journal_issue 36
_journal_name_full 'Journal of Materials Chemistry C'
_journal_page_first 11207
_journal_paper_doi 10.1039/C9TC03698A
_journal_volume 7
_journal_year 2019
_chemical_formula_moiety 'C33 H36 Cl3 N3 O18 S6 Yb2'
_chemical_formula_sum 'C33 H36 Cl3 N3 O18 S6 Yb2'
_chemical_formula_weight 1407.44
_space_group_crystal_system triclinic
_space_group_IT_number 2
_space_group_name_Hall '-P 1'
_space_group_name_H-M_alt 'P -1'
_atom_sites_solution_hydrogens geom
_audit_creation_method SHELXL-2017/1
_audit_update_record
;
2019-02-22 deposited with the CCDC.	2019-08-22 downloaded from the CCDC.
;
_cell_angle_alpha 75.531(3)
_cell_angle_beta 79.202(3)
_cell_angle_gamma 87.392(3)
_cell_formula_units_Z 1
_cell_length_a 9.4641(3)
_cell_length_b 10.6052(3)
_cell_length_c 13.0261(4)
_cell_measurement_reflns_used 12852
_cell_measurement_temperature 101(1)
_cell_measurement_theta_max 74.9830
_cell_measurement_theta_min 3.4720
_cell_volume 1243.53(7)
_computing_cell_refinement 'CrysAlisPro 1.171.38.46 (Rigaku OD, 2015)'
_computing_data_collection 'CrysAlisPro 1.171.38.46 (Rigaku OD, 2015)'
_computing_data_reduction 'CrysAlisPro 1.171.38.46 (Rigaku OD, 2015)'
_computing_structure_refinement 'SHELXL-2017/1 (Sheldrick, 2017)'
_computing_structure_solution 'SHELXT-2017/1 (Sheldrick, 2017)'
_diffrn_ambient_temperature 101(1)
_diffrn_detector_area_resol_mean 10.4839
_diffrn_measured_fraction_theta_full 1.000
_diffrn_measured_fraction_theta_max 0.983
_diffrn_measurement_device_type 'SuperNova, Dual, Cu at zero, Atlas'
_diffrn_measurement_method '\w scans'
_diffrn_radiation_monochromator mirror
_diffrn_radiation_type 'Cu K\a'
_diffrn_radiation_wavelength 1.54184
_diffrn_reflns_av_R_equivalents 0.0499
_diffrn_reflns_av_unetI/netI 0.0367
_diffrn_reflns_Laue_measured_fraction_full 1.000
_diffrn_reflns_Laue_measured_fraction_max 0.983
_diffrn_reflns_limit_h_max 11
_diffrn_reflns_limit_h_min -11
_diffrn_reflns_limit_k_max 13
_diffrn_reflns_limit_k_min -13
_diffrn_reflns_limit_l_max 16
_diffrn_reflns_limit_l_min -16
_diffrn_reflns_number 23899
_diffrn_reflns_point_group_measured_fraction_full 1.000
_diffrn_reflns_point_group_measured_fraction_max 0.983
_diffrn_reflns_theta_full 67.684
_diffrn_reflns_theta_max 75.398
_diffrn_reflns_theta_min 3.564
_diffrn_source 'micro-focus sealed X-ray tube'
_diffrn_source_type 'SuperNova (Cu) X-ray Source'
_exptl_absorpt_coefficient_mu 11.152
_exptl_absorpt_correction_T_max 0.745
_exptl_absorpt_correction_T_min 0.571
_exptl_absorpt_correction_type gaussian
_exptl_absorpt_process_details
;
CrysAlisPro 1.171.38.46 (Rigaku Oxford Diffraction, 2015)
Numerical absorption correction based on gaussian integration over
			a multifaceted crystal model
Empirical absorption correction using spherical harmonics,
 implemented in SCALE3 ABSPACK scaling algorithm.
;
_exptl_crystal_colour red
_exptl_crystal_density_diffrn 1.878
_exptl_crystal_density_meas ?
_exptl_crystal_density_method 'not measured'
_exptl_crystal_description prismatic
_exptl_crystal_F_000 686
_exptl_crystal_preparation Luminescent
_exptl_crystal_size_max 0.097
_exptl_crystal_size_mid 0.062
_exptl_crystal_size_min 0.052
_refine_diff_density_max 5.158
_refine_diff_density_min -1.721
_refine_diff_density_rms 0.228
_refine_ls_extinction_method none
_refine_ls_goodness_of_fit_ref 1.058
_refine_ls_hydrogen_treatment constr
_refine_ls_matrix_type full
_refine_ls_number_parameters 289
_refine_ls_number_reflns 5071
_refine_ls_number_restraints 0
_refine_ls_restrained_S_all 1.058
_refine_ls_R_factor_all 0.0608
_refine_ls_R_factor_gt 0.0565
_refine_ls_shift/su_max 0.001
_refine_ls_shift/su_mean 0.000
_refine_ls_structure_factor_coef Fsqd
_refine_ls_weighting_details 'w=1/[\s^2^(Fo^2^)+(0.1068P)^2^+7.1108P] where P=(Fo^2^+2Fc^2^)/3'
_refine_ls_weighting_scheme calc
_refine_ls_wR_factor_gt 0.1546
_refine_ls_wR_factor_ref 0.1594
_reflns_Friedel_coverage 0.000
_reflns_number_gt 4667
_reflns_number_total 5071
_reflns_threshold_expression 'I > 2\s(I)'
_cod_data_source_file c9tc03698a2.cif
_cod_data_source_block shelx
_cod_depositor_comments
;
The following automatic conversions were performed:

data item '_exptl_crystal_density_meas' value 'not measured' was
changed to '?' -- the value is perceived as not measured.

Automatic conversion script
Id: cif_fix_values 6909 2019-04-08 15:41:33Z antanas 
;
_cod_database_code 7237950
_shelx_shelxl_version_number 2017/1
_shelx_space_group_comment
;
The symmetry employed for this shelxl refinement is uniquely defined
by the following loop, which should always be used as a source of
symmetry information in preference to the above space-group names.
They are only intended as comments.
;

loop_
_space_group_symop_operation_xyz
'x, y, z'
'-x, -y, -z'

loop_
_atom_site_label
_atom_site_type_symbol
_atom_site_fract_x
_atom_site_fract_y
_atom_site_fract_z
_atom_site_U_iso_or_equiv
_atom_site_adp_type
_atom_site_occupancy
_atom_site_site_symmetry_order
_atom_site_calc_flag
_atom_site_refinement_flags_posn
_atom_site_refinement_flags_adp
_atom_site_refinement_flags_occupancy
_atom_site_disorder_assembly
_atom_site_disorder_group
Cl1A Cl 0.6337(5) 0.7014(5) 0.5971(4) 0.0319(14) Uiso 0.475(9) 1 d . . P A 1
Cl1B Cl 0.2379(6) 0.7146(5) -0.0002(3) 0.0282(12) Uiso 0.475(9) 1 d . . P A 1
Cl1C Cl 0.9192(7) 0.9628(5) -0.2106(4) 0.0327(19) Uiso 0.475(9) 1 d . . P A 1
N1A N 0.6844(19) 0.7339(17) 0.6353(15) 0.053(4) Uiso 0.525(9) 1 d . . P A 2
C4A C 0.6533(15) 0.6706(16) 0.6062(11) 0.016(3) Uiso 0.525(9) 1 d . . P A 2
N1B N 0.1815(18) 0.7551(15) 0.0055(11) 0.037(3) Uiso 0.525(9) 1 d . . P A 2
C4B C 0.273(2) 0.6854(18) 0.0042(12) 0.028(4) Uiso 0.525(9) 1 d . . P A 2
N1C N 0.9065(14) 0.9407(13) -0.2756(11) 0.036(3) Uiso 0.525(9) 1 d . . P A 2
C4C C 0.9466(19) 0.9542(14) -0.2160(11) 0.009(4) Uiso 0.525(9) 1 d . . P A 2
S1E S 0.6050(5) 1.0030(4) 0.2203(4) 0.0429(14) Uiso 0.514(10) 1 d . . P B 1
C2E C 0.615(5) 1.004(4) 0.325(4) 0.112(12) Uiso 0.514(10) 1 d . . P B 1
H2E1 H 0.623374 1.091942 0.329990 0.168 Uiso 0.514(10) 1 calc R U P B 1
H2E2 H 0.530575 0.964522 0.373627 0.168 Uiso 0.514(10) 1 calc R U P B 1
H2E3 H 0.698510 0.955417 0.344540 0.168 Uiso 0.514(10) 1 calc R U P B 1
S1E' S 0.4983(8) 0.9471(7) 0.2505(6) 0.071(2) Uiso 0.486(10) 1 d . . P B 2
C2E' C 0.539(4) 0.967(3) 0.369(3) 0.081(8) Uiso 0.486(10) 1 d . . P B 2
H2E4 H 0.464553 1.017226 0.401541 0.122 Uiso 0.486(10) 1 calc R U P B 2
H2E5 H 0.544968 0.883140 0.417809 0.122 Uiso 0.486(10) 1 calc R U P B 2
H2E6 H 0.629119 1.011438 0.354486 0.122 Uiso 0.486(10) 1 calc R U P B 2
Yb01 Yb 0.71268(3) 0.69153(3) 0.18311(2) 0.02037(15) Uani 1 1 d . . . . .
S1D S 0.9455(2) 0.41775(18) 0.27591(15) 0.0351(4) Uani 1 1 d . . . . .
S1F S 0.8548(3) 0.3685(2) 0.5791(2) 0.0483(5) Uani 1 1 d . . . . .
O2C O 0.8228(5) 0.8035(4) 0.0116(4) 0.0229(9) Uani 1 1 d . . . . .
O1A O 0.4500(5) 0.4677(4) 0.7146(4) 0.0233(9) Uani 1 1 d . . . . .
O1C O 0.8915(5) 0.8346(4) 0.1876(4) 0.0230(9) Uani 1 1 d . . . . .
O1B O 0.7313(5) 0.5327(4) 0.0831(4) 0.0234(9) Uani 1 1 d . . . . .
O2B O 0.5213(5) 0.7005(4) 0.0880(4) 0.0236(9) Uani 1 1 d . . . . .
O2A O 0.6706(5) 0.6906(5) 0.3663(4) 0.0280(10) Uani 1 1 d . . . . .
O1D O 0.8810(6) 0.5543(5) 0.2456(5) 0.0357(12) Uani 1 1 d . . . . .
O1E O 0.5911(7) 0.8773(5) 0.1900(5) 0.0402(13) Uani 1 1 d . . . . .
C3A C 0.5645(7) 0.5901(6) 0.5462(5) 0.0211(12) Uani 1 1 d . . . . .
C3C C 0.9636(7) 0.9809(6) -0.0986(5) 0.0205(12) Uani 1 1 d . . . . .
C3B C 0.3838(7) 0.5948(6) 0.0012(5) 0.0209(12) Uani 1 1 d . . . . .
C2C C 0.9062(7) 0.8977(6) -0.0014(5) 0.0198(12) Uani 1 1 d . . . . .
C2B C 0.5037(7) 0.6097(6) 0.0466(5) 0.0217(12) Uani 1 1 d . . . . .
C1C C 0.9452(7) 0.9150(6) 0.1037(5) 0.0186(11) Uani 1 1 d . . . . .
C1B C 0.6270(7) 0.5113(6) 0.0434(5) 0.0194(11) Uani 1 1 d . . . . .
C2A C 0.5930(7) 0.6051(6) 0.4336(5) 0.0204(12) Uani 1 1 d . . . . .
O1F O 0.7443(9) 0.3193(11) 0.5273(7) 0.080(3) Uani 1 1 d . . . . .
C1A C 0.4777(7) 0.4902(6) 0.6133(5) 0.0196(12) Uani 1 1 d . . . . .
C1D C 0.8119(10) 0.3040(8) 0.2846(8) 0.0415(18) Uani 1 1 d . . . . .
H11D H 0.849941 0.217484 0.303566 0.062 Uiso 1 1 calc R U . . .
H12D H 0.731159 0.313933 0.338825 0.062 Uiso 1 1 calc R U . . .
H13D H 0.781691 0.318295 0.216292 0.062 Uiso 1 1 calc R U . . .
C2D C 1.0531(13) 0.4032(10) 0.1508(10) 0.061(3) Uani 1 1 d . . . . .
H21D H 1.099329 0.319650 0.160830 0.091 Uiso 1 1 calc R U . . .
H22D H 0.992982 0.411556 0.097797 0.091 Uiso 1 1 calc R U . . .
H23D H 1.124804 0.470593 0.126827 0.091 Uiso 1 1 calc R U . . .
C1F C 0.7956(10) 0.3117(12) 0.7189(7) 0.052(2) Uani 1 1 d . . . . .
H11F H 0.861359 0.339815 0.756564 0.077 Uiso 1 1 calc R U . . .
H12F H 0.701623 0.346083 0.738800 0.077 Uiso 1 1 calc R U . . .
H13F H 0.791344 0.218332 0.737623 0.077 Uiso 1 1 calc R U . . .
C2F C 1.0066(11) 0.2682(13) 0.5660(7) 0.062(3) Uani 1 1 d . . . . .
H21F H 1.079614 0.295839 0.597772 0.093 Uiso 1 1 calc R U . . .
H22F H 0.980321 0.179622 0.601968 0.093 Uiso 1 1 calc R U . . .
H23F H 1.042837 0.274292 0.490939 0.093 Uiso 1 1 calc R U . . .
C1E C 0.4542(12) 1.0954(12) 0.1775(12) 0.068(3) Uani 1 1 d . . . . .
H1E1 H 0.450787 1.092571 0.104885 0.102 Uiso 1 1 calc R U . B 1
H1E2 H 0.367104 1.059100 0.224204 0.102 Uiso 1 1 calc R U . B 1
H1E3 H 0.463753 1.184143 0.180351 0.102 Uiso 1 1 calc R U . B 1

loop_
_atom_site_aniso_label
_atom_site_aniso_U_11
_atom_site_aniso_U_22
_atom_site_aniso_U_33
_atom_site_aniso_U_23
_atom_site_aniso_U_13
_atom_site_aniso_U_12
Yb01 0.0229(2) 0.0193(2) 0.0186(2) -0.00522(13) -0.00105(13) -0.00551(13)
S1D 0.0392(10) 0.0317(9) 0.0304(9) -0.0039(7) -0.0018(7) 0.0026(7)
S1F 0.0527(13) 0.0500(12) 0.0448(12) -0.0112(10) -0.0187(10) 0.0106(10)
O2C 0.026(2) 0.023(2) 0.018(2) -0.0038(17) -0.0020(17) -0.0099(17)
O1A 0.027(2) 0.023(2) 0.021(2) -0.0071(17) -0.0014(18) -0.0079(17)
O1C 0.028(2) 0.022(2) 0.017(2) -0.0004(17) -0.0039(17) -0.0082(17)
O1B 0.026(2) 0.024(2) 0.021(2) -0.0077(17) -0.0014(18) -0.0052(17)
O2B 0.030(2) 0.022(2) 0.020(2) -0.0065(17) -0.0044(18) -0.0047(17)
O2A 0.032(3) 0.032(2) 0.019(2) -0.0099(19) 0.0043(19) -0.012(2)
O1D 0.033(3) 0.025(2) 0.055(3) -0.014(2) -0.021(3) 0.005(2)
O1E 0.047(3) 0.029(3) 0.054(4) -0.020(3) -0.020(3) 0.011(2)
C3A 0.023(3) 0.023(3) 0.020(3) -0.009(2) -0.005(2) -0.008(2)
C3C 0.026(3) 0.021(3) 0.017(3) -0.006(2) -0.007(2) -0.004(2)
C3B 0.023(3) 0.019(3) 0.021(3) -0.006(2) 0.000(2) -0.002(2)
C2C 0.021(3) 0.017(3) 0.021(3) -0.004(2) -0.003(2) -0.002(2)
C2B 0.026(3) 0.022(3) 0.016(3) -0.003(2) -0.001(2) -0.010(2)
C1C 0.020(3) 0.019(3) 0.017(3) -0.005(2) -0.001(2) -0.003(2)
C1B 0.026(3) 0.018(3) 0.012(3) -0.002(2) 0.001(2) -0.008(2)
C2A 0.021(3) 0.018(3) 0.021(3) -0.005(2) 0.000(2) -0.008(2)
O1F 0.053(4) 0.146(9) 0.070(5) -0.068(6) -0.036(4) 0.037(5)
C1A 0.018(3) 0.021(3) 0.021(3) -0.007(2) -0.003(2) -0.004(2)
C1D 0.051(5) 0.030(4) 0.047(5) -0.011(3) -0.015(4) 0.003(3)
C2D 0.063(6) 0.036(5) 0.066(7) -0.011(4) 0.031(5) -0.003(4)
C1F 0.036(5) 0.086(7) 0.036(5) -0.020(5) -0.009(4) 0.006(5)
C2F 0.038(5) 0.095(8) 0.028(4) 0.020(5) 0.004(4) 0.021(5)
C1E 0.047(6) 0.057(6) 0.089(9) -0.010(6) 0.003(6) 0.013(5)

loop_
_atom_type_symbol
_atom_type_description
_atom_type_scat_dispersion_real
_atom_type_scat_dispersion_imag
_atom_type_scat_source
C C 0.0181 0.0091 'International Tables Vol C Tables 4.2.6.8 and 6.1.1.4'
H H 0.0000 0.0000 'International Tables Vol C Tables 4.2.6.8 and 6.1.1.4'
N N 0.0311 0.0180 'International Tables Vol C Tables 4.2.6.8 and 6.1.1.4'
O O 0.0492 0.0322 'International Tables Vol C Tables 4.2.6.8 and 6.1.1.4'
S S 0.3331 0.5567 'International Tables Vol C Tables 4.2.6.8 and 6.1.1.4'
Cl Cl 0.3639 0.7018 'International Tables Vol C Tables 4.2.6.8 and 6.1.1.4'
Yb Yb -7.2108 4.4329 'International Tables Vol C Tables 4.2.6.8 and 6.1.1.4'

loop_
_geom_angle_atom_site_label_1
_geom_angle_atom_site_label_2
_geom_angle_atom_site_label_3
_geom_angle
_geom_angle_site_symmetry_1
_geom_angle_site_symmetry_3
N1A C4A C3A 164(2) . .
N1B C4B C3B 177.5(15) . .
N1C C4C C3C 162.8(19) . .
C2E S1E O1E 120.8(19) . .
C2E S1E C1E 111.9(19) . .
O1E S1E C1E 103.1(6) . .
S1E C2E H2E1 109.5 . .
S1E C2E H2E2 109.5 . .
H2E1 C2E H2E2 109.5 . .
S1E C2E H2E3 109.5 . .
H2E1 C2E H2E3 109.5 . .
H2E2 C2E H2E3 109.5 . .
O1E S1E' C1E 113.4(7) . .
O1E S1E' C2E' 119.4(13) . .
C1E S1E' C2E' 108.0(13) . .
S1E' C2E' H2E4 109.5 . .
S1E' C2E' H2E5 109.5 . .
H2E4 C2E' H2E5 109.5 . .
S1E' C2E' H2E6 109.5 . .
H2E4 C2E' H2E6 109.5 . .
H2E5 C2E' H2E6 109.5 . .
O1D Yb01 O1E 146.4(2) . .
O1D Yb01 O1A 85.52(19) . 2_666
O1E Yb01 O1A 103.1(2) . 2_666
O1D Yb01 O2C 104.8(2) . .
O1E Yb01 O2C 85.7(2) . .
O1A Yb01 O2C 147.04(15) 2_666 .
O1D Yb01 O2A 77.5(2) . .
O1E Yb01 O2A 76.0(2) . .
O1A Yb01 O2A 67.83(16) 2_666 .
O2C Yb01 O2A 144.55(16) . .
O1D Yb01 O1C 77.90(18) . .
O1E Yb01 O1C 76.9(2) . .
O1A Yb01 O1C 145.13(16) 2_666 .
O2C Yb01 O1C 67.63(15) . .
O2A Yb01 O1C 78.66(16) . .
O1D Yb01 O1B 75.65(18) . .
O1E Yb01 O1B 137.90(19) . .
O1A Yb01 O1B 75.62(16) 2_666 .
O2C Yb01 O1B 76.82(16) . .
O2A Yb01 O1B 135.82(17) . .
O1C Yb01 O1B 127.80(16) . .
O1D Yb01 O2B 140.53(17) . .
O1E Yb01 O2B 72.24(18) . .
O1A Yb01 O2B 73.30(16) 2_666 .
O2C Yb01 O2B 79.57(16) . .
O2A Yb01 O2B 121.50(17) . .
O1C Yb01 O2B 136.14(16) . .
O1B Yb01 O2B 67.12(16) . .
O1D Yb01 C1C 88.98(18) . .
O1E Yb01 C1C 74.3(2) . .
O1A Yb01 C1C 164.93(15) 2_666 .
O2C Yb01 C1C 48.03(15) . .
O2A Yb01 C1C 97.29(16) . .
O1C Yb01 C1C 20.03(16) . .
O1B Yb01 C1C 116.52(16) . .
O2B Yb01 C1C 118.74(16) . .
O1D Yb01 C1A 79.9(2) . 2_666
O1E Yb01 C1A 97.2(2) . 2_666
O1A Yb01 C1A 19.89(16) 2_666 2_666
O2C Yb01 C1A 166.87(15) . 2_666
O2A Yb01 C1A 48.06(16) . 2_666
O1C Yb01 C1A 125.50(15) . 2_666
O1B Yb01 C1A 92.81(16) . 2_666
O2B Yb01 C1A 89.04(16) . 2_666
C1C Yb01 C1A 145.06(15) . 2_666
O1D Yb01 C2A 76.7(2) . .
O1E Yb01 C2A 85.1(2) . .
O1A Yb01 C2A 48.04(15) 2_666 .
O2C Yb01 C2A 164.35(15) . .
O2A Yb01 C2A 19.88(16) . .
O1C Yb01 C2A 97.90(15) . .
O1B Yb01 C2A 118.21(16) . .
O2B Yb01 C2A 109.48(16) . .
C1C Yb01 C2A 116.99(15) . .
C1A Yb01 C2A 28.20(14) 2_666 .
O1D Yb01 C2C 100.6(2) . .
O1E Yb01 C2C 78.3(2) . .
O1A Yb01 C2C 166.81(16) 2_666 .
O2C Yb01 C2C 19.98(16) . .
O2A Yb01 C2C 124.73(16) . .
O1C Yb01 C2C 48.06(15) . .
O1B Yb01 C2C 94.46(16) . .
O2B Yb01 C2C 94.97(16) . .
C1C Yb01 C2C 28.20(15) . .
C1A Yb01 C2C 172.62(16) 2_666 .
C2A Yb01 C2C 144.60(15) . .
O1D S1D C1D 107.9(4) . .
O1D S1D C2D 102.5(4) . .
C1D S1D C2D 98.0(5) . .
O1F S1F C2F 106.6(6) . .
O1F S1F C1F 105.4(6) . .
C2F S1F C1F 98.2(5) . .
C2C O2C Yb01 121.0(4) . .
C1A O1A Yb01 121.5(4) . 2_666
C1C O1C Yb01 119.8(4) . .
C1B O1B Yb01 119.9(4) . .
C2B O2B Yb01 119.8(4) . .
C2A O2A Yb01 120.4(4) . .
S1D O1D Yb01 152.1(3) . .
S1E' O1E Yb01 148.2(5) . .
S1E O1E Yb01 140.3(4) . .
C1A C3A C2A 120.9(5) . .
C1A C3A C4A 115.8(7) . .
C2A C3A C4A 122.4(7) . .
C1A C3A Cl1A 120.7(5) . .
C2A C3A Cl1A 118.4(5) . .
C2C C3C C1C 121.3(6) . 2_775
C2C C3C Cl1C 119.5(5) . .
C1C C3C Cl1C 119.2(5) 2_775 .
C2C C3C C4C 122.2(7) . .
C1C C3C C4C 116.1(7) 2_775 .
C4B C3B C2B 118.6(8) . .
C1B C3B C2B 121.1(6) 2_665 .
C1B C3B Cl1B 118.8(5) 2_665 .
C2B C3B Cl1B 120.1(5) . .
O2C C2C C3C 126.1(6) . .
O2C C2C C1C 114.1(6) . .
C3C C2C C1C 119.8(6) . .
O2C C2C Yb01 39.1(3) . .
C3C C2C Yb01 164.0(4) . .
C1C C2C Yb01 75.5(3) . .
O2B C2B C3B 125.1(6) . .
O2B C2B C1B 115.5(6) . .
C3B C2B C1B 119.3(5) . .
O2B C2B Yb01 40.3(3) . .
C3B C2B Yb01 163.9(5) . .
C1B C2B Yb01 75.9(3) . .
O1C C1C C3C 125.2(6) . 2_775
O1C C1C C2C 116.0(5) . .
C3C C1C C2C 118.8(6) 2_775 .
O1C C1C Yb01 40.2(3) . .
C3C C1C Yb01 163.5(4) 2_775 .
C2C C1C Yb01 76.3(3) . .
O1B C1B C3B 124.8(6) . 2_665
O1B C1B C2B 115.7(5) . .
C3B C1B C2B 119.5(6) 2_665 .
O1B C1B Yb01 40.1(3) . .
C3B C1B Yb01 162.7(5) 2_665 .
C2B C1B Yb01 76.2(3) . .
O2A C2A C3A 126.0(6) . .
O2A C2A C1A 115.4(6) . 2_666
C3A C2A C1A 118.5(6) . 2_666
O2A C2A Yb01 39.7(3) . .
C3A C2A Yb01 165.6(4) . .
C1A C2A Yb01 75.8(4) 2_666 .
O1A C1A C3A 124.9(6) . .
O1A C1A C2A 114.5(6) . 2_666
C3A C1A C2A 120.6(6) . 2_666
O1A C1A Yb01 38.6(3) . 2_666
C3A C1A Yb01 163.1(4) . 2_666
C2A C1A Yb01 76.0(3) 2_666 2_666
S1D C1D H11D 109.5 . .
S1D C1D H12D 109.5 . .
H11D C1D H12D 109.5 . .
S1D C1D H13D 109.5 . .
H11D C1D H13D 109.5 . .
H12D C1D H13D 109.5 . .
S1D C2D H21D 109.5 . .
S1D C2D H22D 109.5 . .
H21D C2D H22D 109.5 . .
S1D C2D H23D 109.5 . .
H21D C2D H23D 109.5 . .
H22D C2D H23D 109.5 . .
S1F C1F H11F 109.5 . .
S1F C1F H12F 109.5 . .
H11F C1F H12F 109.5 . .
S1F C1F H13F 109.5 . .
H11F C1F H13F 109.5 . .
H12F C1F H13F 109.5 . .
S1F C2F H21F 109.5 . .
S1F C2F H22F 109.5 . .
H21F C2F H22F 109.5 . .
S1F C2F H23F 109.5 . .
H21F C2F H23F 109.5 . .
H22F C2F H23F 109.5 . .
S1E C1E H1E1 109.5 . .
S1E C1E H1E2 109.5 . .
H1E1 C1E H1E2 109.5 . .
S1E C1E H1E3 109.5 . .
H1E1 C1E H1E3 109.5 . .
H1E2 C1E H1E3 109.5 . .

loop_
_geom_bond_atom_site_label_1
_geom_bond_atom_site_label_2
_geom_bond_distance
_geom_bond_site_symmetry_2
Cl1A C3A 1.699(7) .
Cl1B C3B 1.832(10) .
Cl1C C3C 1.648(8) .
N1A C4A 0.93(2) .
C4A C3A 1.640(14) .
N1B C4B 1.11(3) .
C4B C3B 1.39(2) .
N1C C4C 0.97(2) .
C4C C3C 1.660(15) .
S1E C2E 1.39(4) .
S1E O1E 1.500(7) .
S1E C1E 1.792(12) .
C2E H2E1 0.9600 .
C2E H2E2 0.9600 .
C2E H2E3 0.9600 .
S1E' O1E 1.383(9) .
S1E' C1E 1.701(14) .
S1E' C2E' 1.72(3) .
C2E' H2E4 0.9600 .
C2E' H2E5 0.9600 .
C2E' H2E6 0.9600 .
Yb01 O1D 2.236(5) .
Yb01 O1E 2.248(5) .
Yb01 O1A 2.311(5) 2_666
Yb01 O2C 2.324(5) .
Yb01 O2A 2.342(5) .
Yb01 O1C 2.342(4) .
Yb01 O1B 2.356(4) .
Yb01 O2B 2.364(5) .
Yb01 C1C 3.150(6) .
Yb01 C1A 3.156(7) 2_666
Yb01 C2A 3.160(6) .
Yb01 C2C 3.162(7) .
S1D O1D 1.533(5) .
S1D C1D 1.756(9) .
S1D C2D 1.790(10) .
S1F O1F 1.521(8) .
S1F C2F 1.756(10) .
S1F C1F 1.758(10) .
O2C C2C 1.260(8) .
O1A C1A 1.259(8) .
O1C C1C 1.243(8) .
O1B C1B 1.250(8) .
O2B C2B 1.246(8) .
O2A C2A 1.246(8) .
C3A C1A 1.381(9) .
C3A C2A 1.410(9) .
C3C C2C 1.380(9) .
C3C C1C 1.414(8) 2_775
C3B C1B 1.405(8) 2_665
C3B C2B 1.406(9) .
C2C C1C 1.538(8) .
C2B C1B 1.531(9) .
C2A C1A 1.539(8) 2_666
C1D H11D 0.9600 .
C1D H12D 0.9600 .
C1D H13D 0.9600 .
C2D H21D 0.9600 .
C2D H22D 0.9600 .
C2D H23D 0.9600 .
C1F H11F 0.9600 .
C1F H12F 0.9600 .
C1F H13F 0.9600 .
C2F H21F 0.9600 .
C2F H22F 0.9600 .
C2F H23F 0.9600 .
C1E H1E1 0.9600 .
C1E H1E2 0.9600 .
C1E H1E3 0.9600 .
